data_4109415
loop_
_publ_author_name
'John D. Harris'
'Alan B. Oelkers'
'David R. Tyler'

_publ_section_title
;
 The Solvent Cage Effect: Is There a Spin Barrier to Recombination of
 Transition Metal Radicals?
;
_journal_name_full 'Journal of the American Chemical Society'
_journal_page_first 6255
_journal_page_last 6262
_journal_paper_doi 10.1021/ja069295s
_journal_volume 129
_journal_year 2007
_chemical_formula_sum 'C22 H22 O5'
_chemical_formula_weight 366.40
_chemical_name_systematic
; 
 ? 
;
_space_group_IT_number 15
_symmetry_cell_setting monoclinic
_symmetry_space_group_name_Hall '-C 2yc'
_symmetry_space_group_name_H-M 'C 1 2/c 1'
_atom_sites_solution_hydrogens geom
_atom_sites_solution_primary direct
_atom_sites_solution_secondary difmap
_audit_creation_method SHELXL-97
_cell_angle_alpha 90.00
_cell_angle_beta 102.4760(10)
_cell_angle_gamma 90.00
_cell_formula_units_Z 8
_cell_length_a 9.7786(9)
_cell_length_b 26.342(2)
_cell_length_c 13.4644(12)
_cell_measurement_reflns_used 6436
_cell_measurement_temperature 173(2)
_cell_measurement_theta_max 28.05
_cell_measurement_theta_min 2.19
_cell_volume 3386.4(5)
_computing_cell_refinement 'Bruker SMART'
_computing_data_collection 'Bruker SMART'
_computing_data_reduction 'Bruker SAINT'
_computing_molecular_graphics 'Bruker SHELXTL'
_computing_publication_material 'Bruker SHELXTL'
_computing_structure_refinement 'SHELXL-97 (Sheldrick, 1997)'
_computing_structure_solution 'SHELXS-97 (Sheldrick, 1990)'
_diffrn_ambient_temperature 173(2)
_diffrn_measured_fraction_theta_full 0.955
_diffrn_measured_fraction_theta_max 0.955
_diffrn_measurement_device_type 'CCD area detector'
_diffrn_measurement_method 'phi and omega scans'
_diffrn_radiation_monochromator graphite
_diffrn_radiation_source 'fine-focus sealed tube'
_diffrn_radiation_type MoK\a
_diffrn_radiation_wavelength 0.71073
_diffrn_reflns_av_R_equivalents 0.0223
_diffrn_reflns_av_sigmaI/netI 0.0205
_diffrn_reflns_limit_h_max 12
_diffrn_reflns_limit_h_min -12
_diffrn_reflns_limit_k_max 30
_diffrn_reflns_limit_k_min -34
_diffrn_reflns_limit_l_max 17
_diffrn_reflns_limit_l_min -17
_diffrn_reflns_number 14936
_diffrn_reflns_theta_full 28.24
_diffrn_reflns_theta_max 28.24
_diffrn_reflns_theta_min 1.55
_exptl_absorpt_coefficient_mu 0.101
_exptl_absorpt_correction_T_max 0.978
_exptl_absorpt_correction_T_min 0.968
_exptl_absorpt_correction_type multi-scan
_exptl_absorpt_process_details SADABS
_exptl_crystal_colour colorless
_exptl_crystal_density_diffrn 1.437
_exptl_crystal_description block
_exptl_crystal_F_000 1552
_exptl_crystal_size_max 0.32
_exptl_crystal_size_mid 0.26
_exptl_crystal_size_min 0.22
_refine_diff_density_max 0.269
_refine_diff_density_min -0.244
_refine_diff_density_rms 0.049
_refine_ls_extinction_method none
_refine_ls_goodness_of_fit_ref 1.060
_refine_ls_hydrogen_treatment refall
_refine_ls_matrix_type full
_refine_ls_number_parameters 247
_refine_ls_number_reflns 3999
_refine_ls_number_restraints 0
_refine_ls_restrained_S_all 1.060
_refine_ls_R_factor_all 0.0508
_refine_ls_R_factor_gt 0.0456
_refine_ls_shift/su_max 0.000
_refine_ls_shift/su_mean 0.000
_refine_ls_structure_factor_coef Fsqd
_refine_ls_weighting_details 'calc w=1/[\s^2^(Fo^2^)+(0.0735P)^2^+1.4730P] where P=(Fo^2^+2Fc^2^)/3'
_refine_ls_weighting_scheme calc
_refine_ls_wR_factor_gt 0.1260
_refine_ls_wR_factor_ref 0.1295
_reflns_number_gt 3460
_reflns_number_total 3999
_reflns_threshold_expression >2sigma(I)
_cod_data_source_file ja069295ssi20070321_052532.cif
_cod_data_source_block jh1
_cod_database_code 4109415

loop_
_symmetry_equiv_pos_as_xyz
'x, y, z'
'-x, y, -z+1/2'
'x+1/2, y+1/2, z'
'-x+1/2, y+1/2, -z+1/2'
'-x, -y, -z'
'x, -y, z-1/2'
'-x+1/2, -y+1/2, -z'
'x+1/2, -y+1/2, z-1/2'

loop_
_atom_site_label
_atom_site_type_symbol
_atom_site_fract_x
_atom_site_fract_y
_atom_site_fract_z
_atom_site_U_iso_or_equiv
_atom_site_adp_type
_atom_site_occupancy
_atom_site_symmetry_multiplicity
_atom_site_calc_flag
O1 O 0.02596(10) 0.26990(3) -0.00494(7) 0.0310(2) Uani 1 1 d
O2 O 0.15224(12) 0.26633(4) -0.11984(8) 0.0419(3) Uani 1 1 d
O3 O 0.17361(10) 0.06339(3) -0.11379(7) 0.0310(2) Uani 1 1 d
O4 O 0.16916(11) 0.12040(4) -0.23309(7) 0.0371(2) Uani 1 1 d
C1 C 0.07783(13) 0.24380(5) -0.07499(9) 0.0267(3) Uani 1 1 d
C2 C 0.04035(13) 0.18871(4) -0.09398(9) 0.0229(2) Uani 1 1 d
C3 C -0.01915(12) 0.16161(4) -0.01068(9) 0.0231(2) Uani 1 1 d
C4 C -0.08063(13) 0.19550(5) 0.05698(9) 0.0256(3) Uani 1 1 d
C5 C -0.16193(15) 0.17713(6) 0.12232(10) 0.0343(3) Uani 1 1 d
C6 C -0.21388(15) 0.20976(6) 0.18641(10) 0.0390(3) Uani 1 1 d
C7 C -0.18708(15) 0.26133(6) 0.18484(10) 0.0388(3) Uani 1 1 d
C8 C -0.10839(14) 0.28053(6) 0.11937(10) 0.0337(3) Uani 1 1 d
C9 C -0.05607(12) 0.24715(5) 0.05682(9) 0.0263(3) Uani 1 1 d
C10 C 0.17012(13) 0.11247(5) -0.14519(9) 0.0263(3) Uani 1 1 d
C11 C 0.17259(12) 0.15412(4) -0.06807(9) 0.0236(2) Uani 1 1 d
C12 C 0.13032(12) 0.13872(4) 0.03191(8) 0.0234(2) Uani 1 1 d
C13 C 0.14337(12) 0.08371(4) 0.05760(9) 0.0242(2) Uani 1 1 d
C14 C 0.13365(14) 0.06488(5) 0.15289(10) 0.0308(3) Uani 1 1 d
C15 C 0.14656(14) 0.01331(5) 0.17418(11) 0.0346(3) Uani 1 1 d
C16 C 0.17192(14) -0.02009(5) 0.10087(11) 0.0338(3) Uani 1 1 d
C17 C 0.18310(14) -0.00242(5) 0.00561(11) 0.0316(3) Uani 1 1 d
C18 C 0.16716(12) 0.04910(5) -0.01448(9) 0.0260(3) Uani 1 1 d
H2 H -0.0085(16) 0.1867(6) -0.1608(12) 0.029(4) Uiso 1 1 d
H3 H -0.0850(16) 0.1364(6) -0.0421(11) 0.026(3) Uiso 1 1 d
H5 H -0.1836(18) 0.1397(7) 0.1198(13) 0.043(4) Uiso 1 1 d
H6 H -0.271(2) 0.1966(7) 0.2295(15) 0.052(5) Uiso 1 1 d
H7 H -0.2227(19) 0.2831(7) 0.2269(14) 0.048(5) Uiso 1 1 d
H8 H -0.0901(19) 0.3160(7) 0.1122(13) 0.041(4) Uiso 1 1 d
H11 H 0.2634(16) 0.1714(6) -0.0609(11) 0.025(3) Uiso 1 1 d
H12 H 0.1809(16) 0.1588(6) 0.0886(12) 0.031(4) Uiso 1 1 d
H14 H 0.1203(16) 0.0898(6) 0.2048(12) 0.032(4) Uiso 1 1 d
H15 H 0.1373(19) 0.0006(7) 0.2362(14) 0.044(5) Uiso 1 1 d
H16 H 0.181(2) -0.0577(8) 0.1119(14) 0.051(5) Uiso 1 1 d
H17 H 0.1986(19) -0.0245(7) -0.0505(13) 0.043(5) Uiso 1 1 d

loop_
_atom_site_aniso_label
_atom_site_aniso_U_11
_atom_site_aniso_U_22
_atom_site_aniso_U_33
_atom_site_aniso_U_23
_atom_site_aniso_U_13
_atom_site_aniso_U_12
O1 0.0358(5) 0.0224(4) 0.0377(5) -0.0051(3) 0.0144(4) -0.0026(3)
O2 0.0566(7) 0.0275(5) 0.0497(6) 0.0052(4) 0.0290(5) -0.0041(4)
O3 0.0443(5) 0.0225(4) 0.0281(5) -0.0016(3) 0.0123(4) 0.0016(4)
O4 0.0536(6) 0.0342(5) 0.0275(5) 0.0007(4) 0.0175(4) 0.0092(4)
C1 0.0319(6) 0.0217(6) 0.0275(6) 0.0024(4) 0.0086(5) 0.0009(4)
C2 0.0299(6) 0.0209(5) 0.0187(5) -0.0004(4) 0.0074(4) -0.0001(4)
C3 0.0282(6) 0.0204(5) 0.0216(5) -0.0005(4) 0.0073(4) -0.0029(4)
C4 0.0273(6) 0.0290(6) 0.0209(5) 0.0001(4) 0.0061(4) 0.0027(5)
C5 0.0370(7) 0.0391(7) 0.0297(6) 0.0058(5) 0.0141(5) 0.0051(6)
C6 0.0364(7) 0.0582(9) 0.0258(6) 0.0031(6) 0.0139(5) 0.0098(6)
C7 0.0333(7) 0.0569(9) 0.0258(6) -0.0102(6) 0.0059(5) 0.0128(6)
C8 0.0323(6) 0.0348(7) 0.0323(7) -0.0100(5) 0.0034(5) 0.0047(5)
C9 0.0256(6) 0.0298(6) 0.0236(6) -0.0034(4) 0.0052(5) 0.0013(5)
C10 0.0287(6) 0.0244(6) 0.0276(6) -0.0002(4) 0.0102(5) 0.0029(4)
C11 0.0284(6) 0.0200(5) 0.0242(5) -0.0002(4) 0.0095(4) -0.0015(4)
C12 0.0286(6) 0.0210(5) 0.0204(5) -0.0009(4) 0.0053(4) -0.0020(4)
C13 0.0245(5) 0.0225(6) 0.0253(6) 0.0019(4) 0.0042(4) -0.0022(4)
C14 0.0323(6) 0.0322(7) 0.0269(6) 0.0060(5) 0.0041(5) -0.0016(5)
C15 0.0328(7) 0.0343(7) 0.0338(7) 0.0138(5) 0.0007(5) -0.0027(5)
C16 0.0278(6) 0.0249(6) 0.0444(8) 0.0104(5) -0.0018(5) -0.0034(5)
C17 0.0295(6) 0.0223(6) 0.0412(7) -0.0008(5) 0.0033(5) -0.0005(5)
C18 0.0257(6) 0.0238(6) 0.0282(6) 0.0018(4) 0.0051(4) -0.0006(4)

loop_
_atom_type_symbol
_atom_type_description
_atom_type_scat_dispersion_real
_atom_type_scat_dispersion_imag
_atom_type_scat_source
C C 0.0033 0.0016 'International Tables Vol C Tables 4.2.6.8 and 6.1.1.4'
H H 0.0000 0.0000 'International Tables Vol C Tables 4.2.6.8 and 6.1.1.4'
O O 0.0106 0.0060 'International Tables Vol C Tables 4.2.6.8 and 6.1.1.4'

loop_
_geom_angle_atom_site_label_1
_geom_angle_atom_site_label_2
_geom_angle_atom_site_label_3
_geom_angle
C1 O1 C9 122.91(10)
C10 O3 C18 123.27(9)
O2 C1 O1 117.39(11)
O2 C1 C2 122.96(11)
O1 C1 C2 119.65(10)
C1 C2 C3 115.99(9)
C1 C2 C11 111.45(10)
C3 C2 C11 89.53(8)
C1 C2 H2 106.1(9)
C3 C2 H2 118.9(9)
C11 C2 H2 114.4(9)
C4 C3 C2 115.56(9)
C4 C3 C12 118.22(10)
C2 C3 C12 88.61(8)
C4 C3 H3 111.3(9)
C2 C3 H3 108.8(9)
C12 C3 H3 112.3(9)
C9 C4 C5 117.78(11)
C9 C4 C3 119.69(10)
C5 C4 C3 122.53(12)
C6 C5 C4 120.81(14)
C6 C5 H5 121.6(10)
C4 C5 H5 117.6(10)
C7 C6 C5 120.11(13)
C7 C6 H6 120.4(11)
C5 C6 H6 119.5(12)
C6 C7 C8 120.07(12)
C6 C7 H7 120.1(12)
C8 C7 H7 119.8(12)
C7 C8 C9 118.85(13)
C7 C8 H8 124.1(10)
C9 C8 H8 117.0(10)
C4 C9 C8 122.37(12)
C4 C9 O1 122.79(10)
C8 C9 O1 114.84(11)
O4 C10 O3 117.84(11)
O4 C10 C11 123.25(11)
O3 C10 C11 118.87(10)
C10 C11 C12 116.20(9)
C10 C11 C2 112.47(10)
C12 C11 C2 89.05(8)
C10 C11 H11 106.6(8)
C12 C11 H11 116.2(8)
C2 C11 H11 116.0(9)
C13 C12 C11 115.62(9)
C13 C12 C3 119.00(10)
C11 C12 C3 89.09(8)
C13 C12 H12 110.1(9)
C11 C12 H12 110.8(9)
C3 C12 H12 110.7(9)
C18 C13 C14 117.64(11)
C18 C13 C12 119.73(10)
C14 C13 C12 122.63(11)
C15 C14 C13 121.04(13)
C15 C14 H14 121.6(9)
C13 C14 H14 117.4(9)
C16 C15 C14 119.79(12)
C16 C15 H15 118.9(11)
C14 C15 H15 121.3(11)
C15 C16 C17 120.47(12)
C15 C16 H16 123.1(11)
C17 C16 H16 116.4(11)
C18 C17 C16 118.66(13)
C18 C17 H17 117.1(10)
C16 C17 H17 124.3(10)
C17 C18 C13 122.39(12)
C17 C18 O3 114.98(11)
C13 C18 O3 122.62(11)

loop_
_geom_bond_atom_site_label_1
_geom_bond_atom_site_label_2
_geom_bond_distance
O1 C1 1.3514(14)
O1 C9 1.4079(15)
O2 C1 1.1983(15)
O3 C10 1.3584(15)
O3 C18 1.4037(15)
O4 C10 1.1999(15)
C1 C2 1.5052(16)
C2 C3 1.5454(15)
C2 C11 1.5585(16)
C2 H2 0.925(16)
C3 C4 1.4917(15)
C3 C12 1.5706(17)
C3 H3 0.957(15)
C4 C9 1.3817(18)
C4 C5 1.3936(17)
C5 C6 1.3894(19)
C5 H5 1.007(18)
C6 C7 1.385(2)
C6 H6 0.95(2)
C7 C8 1.385(2)
C7 H7 0.925(19)
C8 C9 1.3894(17)
C8 H8 0.961(18)
C10 C11 1.5072(16)
C11 C12 1.5454(15)
C11 H11 0.985(15)
C12 C13 1.4889(16)
C12 H12 0.972(16)
C13 C18 1.3873(16)
C13 C14 1.3977(16)
C14 C15 1.3884(19)
C14 H14 0.988(16)
C15 C16 1.384(2)
C15 H15 0.922(18)
C16 C17 1.391(2)
C16 H16 1.00(2)
C17 C18 1.3861(17)
C17 H17 0.990(18)
